data_1571709
loop_
_publ_author_name
'Prajapati, Bibek'
'Kwenda, Tendai'
'Lis, Tadeusz'
'Chmielewski, Piotr J.'
'G\'omez-Garc\'ia, Carlos J.'
'Majewski, Marcin A.'
'St\;epie\'n, Marcin'

_publ_section_title
;
 Difluorenoheteroles: topological control of \p conjugation in
 diradicaloids and mixed-valence radical ions
;
_journal_issue 26
_journal_name_full 'Chemical Science'
_journal_page_first 10101
_journal_page_last 10109
_journal_paper_doi 10.1039/D4SC02459A
_journal_volume 15
_journal_year 2024
_chemical_formula_moiety 'C60 H67 N'
_chemical_formula_sum 'C60 H67 N'
_chemical_formula_weight 802.207
_space_group_crystal_system monoclinic
_space_group_IT_number 14
_space_group_name_Hall '-P 2yn'
_space_group_name_H-M_alt 'P 1 21/n 1'
_symmetry_Int_Tables_number 14
_audit_creation_date 2023-06-28
_audit_creation_method
;
Olex2 1.5
(compiled 2023.03.06 svn.rbb2c1857 for OlexSys, GUI svn.r6748)
;
_audit_update_record
;
2023-10-22 deposited with the CCDC.	2024-05-21 downloaded from the CCDC.
;
_cell_angle_alpha 90
_cell_angle_beta 93.27(4)
_cell_angle_gamma 90
_cell_formula_units_Z 4
_cell_length_a 9.742(2)
_cell_length_b 15.560(4)
_cell_length_c 30.552(12)
_cell_measurement_reflns_used 7900
_cell_measurement_temperature 100(2)
_cell_measurement_theta_max 100
_cell_measurement_theta_min 2.8
_cell_volume 4624(2)
_computing_cell_refinement 'CrysAlisPro 1.171.42.72a (Rigaku OD, 2022)'
_computing_data_collection 'CrysAlisPro 1.171.42.72a (Rigaku OD, 2022)'
_computing_data_reduction 'CrysAlisPro 1.171.42.72a (Rigaku OD, 2022)'
_computing_molecular_graphics 'Olex2 1.5 (Dolomanov et al., 2009)'
_computing_publication_material 'Olex2 1.5 (Dolomanov et al., 2009)'
_computing_structure_refinement 'olex2.refine 1.5 (Bourhis et al., 2015)'
_computing_structure_solution 'SHELXS-97 (Sheldrick, 2008)'
_diffrn_ambient_temperature 100.15
_diffrn_detector_area_resol_mean 10.0000
_diffrn_detector_type 'HyPix-Arc 150'
_diffrn_measured_fraction_theta_full 0.9979
_diffrn_measured_fraction_theta_max 0.9542
_diffrn_measurement_device 'four-circle diffractometer'
_diffrn_measurement_device_type 'XtaLAB Synergy R, DW system, HyPix-Arc 150'
_diffrn_radiation_type 'Cu K\a'
_diffrn_radiation_wavelength 1.54184
_diffrn_reflns_av_R_equivalents 0.0940
_diffrn_reflns_av_unetI/netI 0.0914
_diffrn_reflns_Laue_measured_fraction_full 0.9979
_diffrn_reflns_Laue_measured_fraction_max 0.9542
_diffrn_reflns_limit_h_max 12
_diffrn_reflns_limit_h_min -9
_diffrn_reflns_limit_k_max 18
_diffrn_reflns_limit_k_min -19
_diffrn_reflns_limit_l_max 37
_diffrn_reflns_limit_l_min -37
_diffrn_reflns_number 32984
_diffrn_reflns_point_group_measured_fraction_full 0.9979
_diffrn_reflns_point_group_measured_fraction_max 0.9542
_diffrn_reflns_theta_full 67.0000
_diffrn_reflns_theta_max 74.48
_diffrn_reflns_theta_min 2.90
_exptl_absorpt_coefficient_mu 0.485
_exptl_absorpt_correction_T_max 1.000
_exptl_absorpt_correction_T_min 0.775
_exptl_absorpt_correction_type gaussian
_exptl_absorpt_process_details
;
CrysAlisPro 1.171.42.72a (Rigaku Oxford Diffraction, 2022)
Numerical absorption correction based on gaussian integration over
a multifaceted crystal model
Empirical absorption correction using spherical harmonics,
implemented in SCALE3 ABSPACK scaling algorithm.
;
_exptl_crystal_colour green
_exptl_crystal_colour_primary green
_exptl_crystal_density_diffrn 1.152
_exptl_crystal_description needle
_exptl_crystal_F_000 1740.737
_exptl_crystal_size_max 0.19
_exptl_crystal_size_mid 0.03
_exptl_crystal_size_min 0.02
_refine_diff_density_max 0.5040
_refine_diff_density_min -0.4800
_refine_diff_density_rms 0.1088
_refine_ls_d_res_high 0.8001
_refine_ls_d_res_low 15.2511
_refine_ls_goodness_of_fit_ref 1.0200
_refine_ls_hydrogen_treatment constr
_refine_ls_matrix_type full
_refine_ls_number_constraints 105
_refine_ls_number_parameters 563
_refine_ls_number_reflns 9022
_refine_ls_number_restraints 0
_refine_ls_restrained_S_all 1.0200
_refine_ls_R_factor_all 0.1197
_refine_ls_R_factor_gt 0.0633
_refine_ls_shift/su_max -0.0005
_refine_ls_shift/su_mean 0.0001
_refine_ls_structure_factor_coef Fsqd
_refine_ls_weighting_details 'w=1/[\s^2^(Fo^2^)+(0.1034P)^2^] where P=(Fo^2^+2Fc^2^)/3'
_refine_ls_weighting_scheme calc
_refine_ls_wR_factor_gt 0.1556
_refine_ls_wR_factor_ref 0.1911
_reflns_Friedel_coverage 0.0
_reflns_limit_h_max 11
_reflns_limit_h_min -12
_reflns_limit_k_max 19
_reflns_limit_k_min 0
_reflns_limit_l_max 37
_reflns_limit_l_min -10
_reflns_number_gt 5296
_reflns_number_total 9022
_reflns_threshold_expression I>=2u(I)
_cod_data_source_file d4sc02459a3.cif
_cod_data_source_block tw043a
_cod_depositor_comments 'Adding full bibliography for 1571707--1571709.cif.'
_cod_database_code 1571709
_olex2_refinement_description
;
1. Fixed Uiso
 At 1.2 times of:
  All C(H) groups, All C(H,H) groups
 At 1.5 times of:
  All C(H,H,H) groups
2.a Ternary CH refined with riding coordinates:
 C27A(H27A), C28A(H28A), C29A(H29A), C27B(H27B), C28B(H28B), C29B(H29B)
2.b Secondary CH2 refined with riding coordinates:
 C1(H1a,H1b), C2(H2a,H2b), C3(H3a,H3b)
2.c Aromatic/amide H refined with riding coordinates:
 C3A(H3Aa), C7A(H7A), C8A(H8A), C9A(H9A), C10A(H10A), C13A(H13A), C23A(H23A),
 C25A(H25A), C3B(H3Ba), C7B(H7B), C8B(H8B), C9B(H9B), C10B(H10B), C13B(H13B),
 C23B(H23B), C25B(H25B)
2.d Idealised Me refined as rotating group:
 C4(H4a,H4b,H4c), C30A(H30a,H30b,H30c), C31A(H31a,H31b,H31c), C32A(H32a,H32b,
 H32c), C33A(H33a,H33b,H33c), C34A(H34a,H34b,H34c), C35A(H35a,H35b,H35c),
 C30B(H30d,H30e,H30f), C31B(H31d,H31e,H31f), C32B(H32d,H32e,H32f), C33B(H33d,
 H33e,H33f), C34B(H34d,H34e,H34f), C35B(H35d,H35e,H35f)
;
_olex2_submission_special_instructions 'No special instructions were received'
_oxdiff_exptl_absorpt_empirical_details
;
Empirical correction (ABSPACK) includes:
- Absorption correction using spherical harmonics
- Frame scaling
;

loop_
_space_group_symop_id
_space_group_symop_operation_xyz
1 x,y,z
2 -x+1/2,y+1/2,-z+1/2
3 -x,-y,-z
4 x-1/2,-y-1/2,z-1/2

loop_
_atom_site_label
_atom_site_type_symbol
_atom_site_fract_x
_atom_site_fract_y
_atom_site_fract_z
_atom_site_U_iso_or_equiv
_atom_site_adp_type
_atom_site_occupancy
_atom_site_refinement_flags_posn
N1 N 1.0453(2) 0.41075(14) 0.56274(7) 0.0233(5) Uani 1.000000 .
C1 C 1.1892(2) 0.43914(17) 0.56481(9) 0.0260(6) Uani 1.000000 .
H1a H 1.2103(2) 0.46370(17) 0.53606(9) 0.0312(7) Uiso 1.000000 R
H1b H 1.2013(2) 0.48529(17) 0.58699(9) 0.0312(7) Uiso 1.000000 R
C2 C 1.2910(3) 0.36714(17) 0.57636(10) 0.0290(6) Uani 1.000000 .
H2a H 1.3852(3) 0.39125(17) 0.57759(10) 0.0348(8) Uiso 1.000000 R
H2b H 1.2735(3) 0.34540(17) 0.60598(10) 0.0348(8) Uiso 1.000000 R
C3 C 1.2846(3) 0.29197(19) 0.54450(10) 0.0343(7) Uani 1.000000 .
H3a H 1.1927(3) 0.26491(19) 0.54470(10) 0.0412(8) Uiso 1.000000 R
H3b H 1.2967(3) 0.31370(19) 0.51451(10) 0.0412(8) Uiso 1.000000 R
C4 C 1.3938(3) 0.22458(19) 0.55578(10) 0.0347(7) Uani 1.000000 .
H4a H 1.3856(13) 0.1777(6) 0.5344(4) 0.0520(10) Uiso 1.000000 GR
H4b H 1.4852(3) 0.2507(4) 0.5550(6) 0.0520(10) Uiso 1.000000 GR
H4c H 1.3811(12) 0.2019(9) 0.5852(3) 0.0520(10) Uiso 1.000000 GR
C1A C 0.9712(2) 0.39396(16) 0.59882(9) 0.0225(6) Uani 1.000000 .
C2A C 0.8417(3) 0.35687(16) 0.58453(9) 0.0228(6) Uani 1.000000 .
C3A C 0.7498(3) 0.33073(16) 0.61496(8) 0.0232(6) Uani 1.000000 .
H3Aa H 0.6637(3) 0.30594(16) 0.60582(8) 0.0278(7) Uiso 1.000000 R
C4A C 0.7876(2) 0.34200(16) 0.65959(9) 0.0218(6) Uani 1.000000 .
C5A C 0.7201(2) 0.31535(16) 0.69718(9) 0.0232(6) Uani 1.000000 .
C6A C 0.8088(2) 0.33656(16) 0.73540(8) 0.0205(5) Uani 1.000000 .
C7A C 0.7983(3) 0.31850(17) 0.77975(9) 0.0258(6) Uani 1.000000 .
H7A H 0.7203(3) 0.28900(17) 0.78951(9) 0.0309(7) Uiso 1.000000 R
C8A C 0.9042(3) 0.34444(17) 0.80971(9) 0.0276(6) Uani 1.000000 .
H8A H 0.8984(3) 0.33216(17) 0.84000(9) 0.0331(7) Uiso 1.000000 R
C9A C 1.0193(3) 0.38859(17) 0.79528(9) 0.0258(6) Uani 1.000000 .
H9A H 1.0905(3) 0.40589(17) 0.81596(9) 0.0310(7) Uiso 1.000000 R
C10A C 1.0299(3) 0.40704(16) 0.75140(9) 0.0248(6) Uani 1.000000 .
H10A H 1.1070(3) 0.43805(16) 0.74206(9) 0.0298(7) Uiso 1.000000 R
C11A C 0.9275(2) 0.38013(16) 0.72095(8) 0.0220(6) Uani 1.000000 .
C12A C 0.9162(2) 0.38232(15) 0.67317(8) 0.0211(5) Uani 1.000000 .
C13A C 1.0083(3) 0.40835(17) 0.64330(8) 0.0238(6) Uani 1.000000 .
H13A H 1.0931(3) 0.43483(17) 0.65236(8) 0.0286(7) Uiso 1.000000 R
C21A C 0.5852(2) 0.27146(16) 0.69621(8) 0.0220(6) Uani 1.000000 .
C22A C 0.5749(2) 0.18370(17) 0.68484(9) 0.0236(6) Uani 1.000000 .
C23A C 0.4459(2) 0.14464(16) 0.68157(9) 0.0248(6) Uani 1.000000 .
H23A H 0.4400(2) 0.08522(16) 0.67458(9) 0.0298(7) Uiso 1.000000 R
C24A C 0.3248(2) 0.18995(17) 0.68823(9) 0.0241(6) Uani 1.000000 .
C25A C 0.3376(3) 0.27607(17) 0.69991(9) 0.0244(6) Uani 1.000000 .
H25A H 0.2569(3) 0.30790(17) 0.70507(9) 0.0293(7) Uiso 1.000000 R
C26A C 0.4649(2) 0.31748(16) 0.70432(8) 0.0214(5) Uani 1.000000 .
C27A C 0.7026(3) 0.13007(17) 0.67860(10) 0.0279(6) Uani 1.000000 .
H27A H 0.7817(3) 0.17057(17) 0.67661(10) 0.0334(8) Uiso 1.000000 R
C28A C 0.1868(3) 0.14569(17) 0.68310(10) 0.0282(6) Uani 1.000000 .
H28A H 0.2041(3) 0.08234(17) 0.68340(10) 0.0339(7) Uiso 1.000000 R
C29A C 0.4718(3) 0.41060(16) 0.72000(9) 0.0249(6) Uani 1.000000 .
H29A H 0.5687(3) 0.43084(16) 0.71807(9) 0.0299(7) Uiso 1.000000 R
C30A C 0.7333(3) 0.07242(19) 0.71867(11) 0.0376(8) Uani 1.000000 .
H30a H 0.6531(8) 0.0363(9) 0.7235(4) 0.0564(11) Uiso 1.000000 GR
H30b H 0.8127(13) 0.0358(9) 0.7136(3) 0.0564(11) Uiso 1.000000 GR
H30c H 0.754(2) 0.10830(18) 0.74458(16) 0.0564(11) Uiso 1.000000 GR
C31A C 0.6924(3) 0.0772(2) 0.63636(11) 0.0416(8) Uani 1.000000 .
H31a H 0.7797(8) 0.0474(11) 0.6328(4) 0.0624(12) Uiso 1.000000 GR
H31b H 0.6184(15) 0.0349(9) 0.6379(3) 0.0624(12) Uiso 1.000000 GR
H31c H 0.673(2) 0.1154(3) 0.61129(13) 0.0624(12) Uiso 1.000000 GR
C32A C 0.1115(3) 0.1677(2) 0.63915(10) 0.0369(7) Uani 1.000000 .
H32a H 0.0262(11) 0.1343(10) 0.6358(3) 0.0554(11) Uiso 1.000000 GR
H32b H 0.0896(18) 0.2292(3) 0.6383(3) 0.0554(11) Uiso 1.000000 GR
H32c H 0.1704(9) 0.1537(12) 0.61519(10) 0.0554(11) Uiso 1.000000 GR
C33A C 0.0948(3) 0.16572(18) 0.72057(10) 0.0334(7) Uani 1.000000 .
H33a H 0.0689(16) 0.2266(3) 0.7195(4) 0.0501(10) Uiso 1.000000 GR
H33b H 0.0118(9) 0.1301(9) 0.7177(4) 0.0501(10) Uiso 1.000000 GR
H33c H 0.1447(7) 0.1534(11) 0.74863(10) 0.0501(10) Uiso 1.000000 GR
C34A C 0.3789(3) 0.46978(17) 0.69120(9) 0.0284(6) Uani 1.000000 .
H34a H 0.4023(13) 0.4642(9) 0.66056(12) 0.0426(9) Uiso 1.000000 GR
H34b H 0.2826(3) 0.4535(8) 0.6939(5) 0.0426(9) Uiso 1.000000 GR
H34c H 0.3925(14) 0.5295(2) 0.7007(4) 0.0426(9) Uiso 1.000000 GR
C35A C 0.4363(3) 0.41581(17) 0.76817(9) 0.0294(6) Uani 1.000000 .
H35a H 0.3430(8) 0.3939(11) 0.77119(13) 0.0441(10) Uiso 1.000000 GR
H35b H 0.5018(12) 0.3811(9) 0.78615(12) 0.0441(10) Uiso 1.000000 GR
H35c H 0.4413(18) 0.4758(2) 0.77797(19) 0.0441(10) Uiso 1.000000 GR
C1B C 0.9701(2) 0.38595(16) 0.52503(8) 0.0227(6) Uani 1.000000 .
C2B C 0.8410(2) 0.35195(16) 0.53722(8) 0.0228(6) Uani 1.000000 .
C3B C 0.7475(2) 0.32001(16) 0.50549(9) 0.0234(6) Uani 1.000000 .
H3Ba H 0.6616(2) 0.29744(16) 0.51327(9) 0.0280(7) Uiso 1.000000 R
C4B C 0.7824(2) 0.32171(16) 0.46158(9) 0.0223(6) Uani 1.000000 .
C5B C 0.7110(2) 0.28992(16) 0.42316(9) 0.0230(6) Uani 1.000000 .
C6B C 0.7927(2) 0.30823(16) 0.38652(9) 0.0230(6) Uani 1.000000 .
C7B C 0.7723(3) 0.28983(17) 0.34185(8) 0.0264(6) Uani 1.000000 .
H7B H 0.6928(3) 0.25944(17) 0.33106(8) 0.0316(7) Uiso 1.000000 R
C8B C 0.8709(3) 0.31694(18) 0.31332(9) 0.0295(6) Uani 1.000000 .
H8B H 0.8583(3) 0.30437(18) 0.28292(9) 0.0355(8) Uiso 1.000000 R
C9B C 0.9864(3) 0.36181(18) 0.32870(9) 0.0285(6) Uani 1.000000 .
H9B H 1.0512(3) 0.38048(18) 0.30865(9) 0.0342(7) Uiso 1.000000 R
C10B C 1.0092(3) 0.38008(17) 0.37338(9) 0.0248(6) Uani 1.000000 .
H10B H 1.0882(3) 0.41148(17) 0.38365(9) 0.0298(7) Uiso 1.000000 R
C11B C 0.9149(2) 0.35172(16) 0.40245(9) 0.0226(6) Uani 1.000000 .
C12B C 0.9113(2) 0.35881(16) 0.44970(8) 0.0220(6) Uani 1.000000 .
C13B C 1.0057(3) 0.39061(16) 0.48126(9) 0.0236(6) Uani 1.000000 .
H13B H 1.0909(3) 0.41449(16) 0.47359(9) 0.0284(7) Uiso 1.000000 R
C21B C 0.5758(2) 0.24529(16) 0.42275(8) 0.0224(6) Uani 1.000000 .
C22B C 0.5711(2) 0.15725(17) 0.43403(8) 0.0242(6) Uani 1.000000 .
C23B C 0.4425(2) 0.11738(17) 0.43504(9) 0.0250(6) Uani 1.000000 .
H23B H 0.4389(2) 0.05783(17) 0.44175(9) 0.0300(7) Uiso 1.000000 R
C24B C 0.3202(2) 0.16150(17) 0.42663(8) 0.0233(6) Uani 1.000000 .
C25B C 0.3271(3) 0.24815(16) 0.41597(9) 0.0258(6) Uani 1.000000 .
H25B H 0.2441(3) 0.27927(16) 0.41046(9) 0.0310(7) Uiso 1.000000 R
C26B C 0.4531(2) 0.29127(16) 0.41309(9) 0.0243(6) Uani 1.000000 .
C27B C 0.7010(3) 0.10608(18) 0.44481(9) 0.0297(6) Uani 1.000000 .
H27B H 0.7809(3) 0.14558(18) 0.44173(9) 0.0356(8) Uiso 1.000000 R
C28B C 0.1830(3) 0.11507(17) 0.42788(9) 0.0252(6) Uani 1.000000 .
H28B H 0.2034(3) 0.05229(17) 0.43083(9) 0.0302(7) Uiso 1.000000 R
C29B C 0.4542(3) 0.38484(17) 0.39953(10) 0.0309(7) Uani 1.000000 .
H29B H 0.5525(3) 0.40208(17) 0.39734(10) 0.0370(8) Uiso 1.000000 R
C30B C 0.7172(3) 0.0313(2) 0.41335(11) 0.0437(8) Uani 1.000000 .
H30d H 0.8016(12) -0.0003(8) 0.4218(4) 0.0656(13) Uiso 1.000000 GR
H30e H 0.6379(11) -0.0073(7) 0.4146(5) 0.0656(13) Uiso 1.000000 GR
H30f H 0.722(2) 0.0534(2) 0.38344(15) 0.0656(13) Uiso 1.000000 GR
C31B C 0.7062(3) 0.0748(2) 0.49225(11) 0.0455(9) Uani 1.000000 .
H31d H 0.6303(14) 0.0346(11) 0.4961(2) 0.0682(13) Uiso 1.000000 GR
H31e H 0.7939(10) 0.0457(12) 0.4992(2) 0.0682(13) Uiso 1.000000 GR
H31f H 0.698(2) 0.1241(3) 0.51190(12) 0.0682(13) Uiso 1.000000 GR
C32B C 0.0927(3) 0.12693(18) 0.38581(9) 0.0304(7) Uani 1.000000 .
H32d H 0.0120(10) 0.0895(9) 0.3865(3) 0.0456(10) Uiso 1.000000 GR
H32e H 0.0628(15) 0.1870(3) 0.3834(3) 0.0456(10) Uiso 1.000000 GR
H32f H 0.1453(6) 0.1120(11) 0.36049(10) 0.0456(10) Uiso 1.000000 GR
C33B C 0.1048(3) 0.14158(18) 0.46791(10) 0.0320(7) Uani 1.000000 .
H33d H 0.0827(17) 0.2030(3) 0.4660(3) 0.0480(10) Uiso 1.000000 GR
H33e H 0.0196(10) 0.1082(9) 0.4685(3) 0.0480(10) Uiso 1.000000 GR
H33f H 0.1621(8) 0.1305(11) 0.49471(10) 0.0480(10) Uiso 1.000000 GR
C34B C 0.3820(3) 0.3972(2) 0.35418(10) 0.0393(8) Uani 1.000000 .
H34d H 0.4339(12) 0.3673(11) 0.33220(14) 0.0590(12) Uiso 1.000000 GR
H34e H 0.2888(8) 0.3734(12) 0.3541(2) 0.0590(12) Uiso 1.000000 GR
H34f H 0.3772(18) 0.4586(2) 0.3472(3) 0.0590(12) Uiso 1.000000 GR
C35B C 0.3934(3) 0.44256(19) 0.43405(11) 0.0396(8) Uani 1.000000 .
H35d H 0.2967(7) 0.4274(9) 0.4370(5) 0.0595(11) Uiso 1.000000 GR
H35e H 0.4447(14) 0.4344(10) 0.46228(19) 0.0595(11) Uiso 1.000000 GR
H35f H 0.4000(19) 0.5028(2) 0.4250(3) 0.0595(11) Uiso 1.000000 GR

loop_
_atom_site_aniso_label
_atom_site_aniso_U_11
_atom_site_aniso_U_22
_atom_site_aniso_U_33
_atom_site_aniso_U_12
_atom_site_aniso_U_13
_atom_site_aniso_U_23
N1 0.0191(11) 0.0271(12) 0.0237(12) -0.0048(9) 0.0009(8) -0.0015(9)
C1 0.0151(12) 0.0313(15) 0.0317(16) -0.0099(11) 0.0024(10) -0.0007(12)
C2 0.0226(14) 0.0310(15) 0.0336(16) -0.0024(12) 0.0024(11) -0.0010(12)
C3 0.0329(16) 0.0337(16) 0.0359(17) -0.0000(13) -0.0027(12) -0.0037(13)
C4 0.0251(14) 0.0366(16) 0.0425(18) 0.0006(13) 0.0025(12) -0.0048(14)
C1A 0.0185(13) 0.0205(13) 0.0286(15) 0.0003(11) 0.0015(10) -0.0008(11)
C2A 0.0224(13) 0.0207(13) 0.0254(14) -0.0010(11) 0.0011(10) 0.0004(11)
C3A 0.0200(13) 0.0238(13) 0.0258(14) -0.0025(11) 0.0016(10) -0.0007(11)
C4A 0.0193(12) 0.0179(12) 0.0280(15) 0.0001(11) 0.0002(10) 0.0005(10)
C5A 0.0218(13) 0.0201(13) 0.0274(15) 0.0007(11) -0.0006(10) -0.0010(11)
C6A 0.0149(12) 0.0194(12) 0.0275(14) 0.0003(10) 0.0026(10) -0.0021(10)
C7A 0.0209(13) 0.0249(14) 0.0316(15) -0.0002(11) 0.0028(11) 0.0003(11)
C8A 0.0289(14) 0.0288(15) 0.0247(15) 0.0009(12) -0.0010(11) 0.0007(11)
C9A 0.0194(13) 0.0261(14) 0.0316(15) 0.0000(11) -0.0027(10) -0.0031(12)
C10A 0.0210(13) 0.0221(13) 0.0311(15) -0.0014(11) 0.0003(11) -0.0038(11)
C11A 0.0214(13) 0.0186(12) 0.0261(14) 0.0011(11) 0.0017(10) -0.0024(10)
C12A 0.0219(13) 0.0172(12) 0.0243(14) 0.0011(11) 0.0012(10) -0.0015(10)
C13A 0.0190(13) 0.0236(13) 0.0286(15) -0.0001(11) -0.0003(10) 0.0003(11)
C21A 0.0184(13) 0.0231(13) 0.0245(14) -0.0002(11) 0.0015(10) -0.0003(11)
C22A 0.0168(12) 0.0235(14) 0.0309(15) 0.0016(11) 0.0040(10) 0.0001(11)
C23A 0.0244(13) 0.0174(13) 0.0326(16) 0.0008(11) 0.0015(11) -0.0023(11)
C24A 0.0174(12) 0.0258(14) 0.0291(15) -0.0008(11) 0.0020(10) 0.0022(11)
C25A 0.0205(13) 0.0226(13) 0.0302(15) -0.0000(11) 0.0020(10) 0.0000(11)
C26A 0.0173(12) 0.0210(13) 0.0258(14) -0.0005(11) 0.0017(10) -0.0006(11)
C27A 0.0199(13) 0.0214(13) 0.0424(18) 0.0016(11) 0.0027(11) -0.0022(12)
C28A 0.0221(13) 0.0191(13) 0.0434(18) -0.0013(11) 0.0015(11) -0.0017(12)
C29A 0.0215(13) 0.0207(13) 0.0323(15) -0.0027(11) -0.0004(11) -0.0028(11)
C30A 0.0247(15) 0.0284(15) 0.059(2) -0.0002(13) -0.0036(13) 0.0062(14)
C31A 0.0334(17) 0.0394(18) 0.052(2) 0.0030(14) 0.0055(14) -0.0144(15)
C32A 0.0272(15) 0.0403(17) 0.0428(18) -0.0056(14) -0.0030(13) -0.0040(14)
C33A 0.0229(14) 0.0299(15) 0.0477(19) -0.0030(13) 0.0044(12) 0.0004(13)
C34A 0.0265(14) 0.0223(13) 0.0359(16) -0.0026(12) -0.0026(11) 0.0003(12)
C35A 0.0265(14) 0.0234(14) 0.0377(17) -0.0010(12) -0.0027(12) -0.0075(12)
C1B 0.0173(12) 0.0217(13) 0.0287(15) -0.0028(11) -0.0019(10) -0.0008(11)
C2B 0.0197(13) 0.0237(13) 0.0251(14) -0.0027(11) 0.0026(10) 0.0014(11)
C3B 0.0184(13) 0.0240(13) 0.0276(15) -0.0020(11) 0.0006(10) 0.0019(11)
C4B 0.0163(12) 0.0214(13) 0.0292(15) -0.0020(11) 0.0005(10) 0.0008(11)
C5B 0.0186(13) 0.0211(13) 0.0291(15) -0.0015(11) 0.0005(10) 0.0007(11)
C6B 0.0213(13) 0.0205(13) 0.0268(14) 0.0015(11) -0.0015(10) -0.0010(11)
C7B 0.0234(14) 0.0296(15) 0.0257(15) -0.0023(12) -0.0019(11) 0.0003(11)
C8B 0.0282(14) 0.0328(15) 0.0280(15) 0.0023(12) 0.0044(11) -0.0019(12)
C9B 0.0247(14) 0.0298(15) 0.0314(16) 0.0004(12) 0.0056(11) 0.0003(12)
C10B 0.0235(13) 0.0240(13) 0.0272(15) 0.0008(11) 0.0032(10) 0.0031(11)
C11B 0.0195(13) 0.0195(13) 0.0291(15) 0.0025(11) 0.0030(10) 0.0013(11)
C12B 0.0210(13) 0.0189(12) 0.0260(14) 0.0001(10) 0.0005(10) 0.0002(11)
C13B 0.0199(13) 0.0227(13) 0.0286(15) -0.0022(11) 0.0039(10) 0.0007(11)
C21B 0.0203(13) 0.0250(13) 0.0219(13) -0.0021(11) 0.0018(10) -0.0010(10)
C22B 0.0205(13) 0.0272(14) 0.0248(14) -0.0023(11) -0.0001(10) 0.0004(11)
C23B 0.0200(13) 0.0210(13) 0.0338(16) -0.0045(11) 0.0010(11) 0.0028(11)
C24B 0.0195(13) 0.0256(14) 0.0250(14) -0.0016(11) 0.0036(10) -0.0010(11)
C25B 0.0186(13) 0.0243(14) 0.0345(16) 0.0001(11) 0.0010(11) -0.0020(11)
C26B 0.0205(13) 0.0238(14) 0.0288(15) -0.0011(11) 0.0022(10) -0.0004(11)
C27B 0.0234(14) 0.0280(14) 0.0374(17) 0.0017(12) -0.0010(11) 0.0039(12)
C28B 0.0222(13) 0.0212(13) 0.0318(15) -0.0048(11) -0.0014(11) -0.0001(11)
C29B 0.0250(14) 0.0243(14) 0.0432(18) 0.0010(12) 0.0015(12) 0.0048(13)
C30B 0.0321(16) 0.0386(18) 0.060(2) 0.0090(14) -0.0061(14) -0.0081(16)
C31B 0.0320(17) 0.057(2) 0.047(2) 0.0084(16) -0.0018(14) 0.0196(17)
C32B 0.0237(14) 0.0306(15) 0.0363(17) -0.0037(12) -0.0024(12) 0.0036(12)
C33B 0.0260(14) 0.0301(15) 0.0400(18) -0.0019(13) 0.0030(12) -0.0028(13)
C34B 0.0288(15) 0.0397(18) 0.050(2) -0.0004(14) 0.0024(13) 0.0166(15)
C35B 0.0345(17) 0.0260(15) 0.059(2) -0.0003(13) 0.0061(14) 0.0001(14)

loop_
_atom_type_symbol
_atom_type_scat_dispersion_real
_atom_type_scat_dispersion_imag
_atom_type_scat_Cromer_Mann_a1
_atom_type_scat_Cromer_Mann_a2
_atom_type_scat_Cromer_Mann_a3
_atom_type_scat_Cromer_Mann_a4
_atom_type_scat_Cromer_Mann_b1
_atom_type_scat_Cromer_Mann_b2
_atom_type_scat_Cromer_Mann_b3
_atom_type_scat_Cromer_Mann_b4
_atom_type_scat_Cromer_Mann_c
_atom_type_scat_source
_atom_type_scat_dispersion_source
C 0.01920 0.00962 2.31000 1.02000 1.58860 0.86500 20.84390 10.20750 0.56870 51.65120 0.21560 'International Tables Volume C Table 6.1.1.4 (pp. 500-502)' 'Henke, Gullikson and Davis, At. Data and Nucl. Data Tables, 1993, 54, 2'
H 0.00000 0.00000 0.49300 0.32291 0.14019 0.04081 10.51090 26.12570 3.14236 57.79970 0.00304 'International Tables Volume C Table 6.1.1.4 (pp. 500-502)' 'Henke, Gullikson and Davis, At. Data and Nucl. Data Tables, 1993, 54, 2'
N 0.03256 0.01839 12.21260 3.13220 2.01250 1.16630 0.00570 9.89330 28.99750 0.58260 -11.52900 'International Tables Volume C Table 6.1.1.4 (pp. 500-502)' 'Henke, Gullikson and Davis, At. Data and Nucl. Data Tables, 1993, 54, 2'

loop_
_geom_angle_atom_site_label_1
_geom_angle_atom_site_label_2
_geom_angle_atom_site_label_3
_geom_angle
_geom_angle_site_symmetry_1
_geom_angle_site_symmetry_3
_geom_angle_publ_flag
C1A N1 C1 124.5(2) . . ?
C1B N1 C1 125.4(2) . . ?
C1B N1 C1A 109.6(2) . . ?
H1a C1 N1 108.91(14) . . ?
H1b C1 N1 108.91(14) . . ?
H1b C1 H1a 107.7 . . ?
C2 C1 N1 113.3(2) . . ?
C2 C1 H1a 108.91(15) . . ?
C2 C1 H1b 108.91(14) . . ?
H2a C2 C1 108.63(13) . . ?
H2b C2 C1 108.63(15) . . ?
H2b C2 H2a 107.6 . . ?
C3 C2 C1 114.5(2) . . ?
C3 C2 H2a 108.63(15) . . ?
C3 C2 H2b 108.63(16) . . ?
H3a C3 C2 109.09(15) . . ?
H3b C3 C2 109.09(16) . . ?
H3b C3 H3a 107.8 . . ?
C4 C3 C2 112.5(2) . . ?
C4 C3 H3a 109.09(16) . . ?
C4 C3 H3b 109.09(17) . . ?
H4a C4 C3 109.5 . . ?
H4b C4 C3 109.5 . . ?
H4b C4 H4a 109.5 . . ?
H4c C4 C3 109.5 . . ?
H4c C4 H4a 109.5 . . ?
H4c C4 H4b 109.5 . . ?
C2A C1A N1 109.0(2) . . ?
C13A C1A N1 128.8(2) . . ?
C13A C1A C2A 122.2(2) . . ?
C3A C2A C1A 120.3(2) . . ?
C2B C2A C1A 106.3(2) . . ?
C2B C2A C3A 133.4(2) . . ?
H3Aa C3A C2A 120.97(14) . . ?
C4A C3A C2A 118.1(2) . . ?
C4A C3A H3Aa 120.97(15) . . ?
C5A C4A C3A 130.0(2) . . ?
C12A C4A C3A 120.7(2) . . ?
C12A C4A C5A 109.3(2) . . ?
C6A C5A C4A 107.7(2) . . ?
C21A C5A C4A 124.8(2) . . ?
C21A C5A C6A 127.5(2) . . ?
C7A C6A C5A 131.6(2) . . ?
C11A C6A C5A 108.3(2) . . ?
C11A C6A C7A 120.1(2) . . ?
H7A C7A C6A 120.47(14) . . ?
C8A C7A C6A 119.1(2) . . ?
C8A C7A H7A 120.47(17) . . ?
H8A C8A C7A 119.77(17) . . ?
C9A C8A C7A 120.5(3) . . ?
C9A C8A H8A 119.77(15) . . ?
H9A C9A C8A 119.65(15) . . ?
C10A C9A C8A 120.7(2) . . ?
C10A C9A H9A 119.65(15) . . ?
H10A C10A C9A 120.10(15) . . ?
C11A C10A C9A 119.8(2) . . ?
C11A C10A H10A 120.10(16) . . ?
C10A C11A C6A 119.9(2) . . ?
C12A C11A C6A 107.7(2) . . ?
C12A C11A C10A 132.4(2) . . ?
C11A C12A C4A 107.0(2) . . ?
C13A C12A C4A 121.7(2) . . ?
C13A C12A C11A 130.9(2) . . ?
C12A C13A C1A 116.9(2) . . ?
H13A C13A C1A 121.53(15) . . ?
H13A C13A C12A 121.53(14) . . ?
C22A C21A C5A 120.2(2) . . ?
C26A C21A C5A 120.6(2) . . ?
C26A C21A C22A 119.2(2) . . ?
C23A C22A C21A 119.4(2) . . ?
C27A C22A C21A 121.0(2) . . ?
C27A C22A C23A 119.5(2) . . ?
H23A C23A C22A 118.86(15) . . ?
C24A C23A C22A 122.3(2) . . ?
C24A C23A H23A 118.86(14) . . ?
C25A C24A C23A 117.3(2) . . ?
C28A C24A C23A 120.5(2) . . ?
C28A C24A C25A 122.2(2) . . ?
H25A C25A C24A 118.81(15) . . ?
C26A C25A C24A 122.4(2) . . ?
C26A C25A H25A 118.81(15) . . ?
C25A C26A C21A 119.5(2) . . ?
C29A C26A C21A 121.1(2) . . ?
C29A C26A C25A 119.4(2) . . ?
H27A C27A C22A 107.51(14) . . ?
C30A C27A C22A 110.2(2) . . ?
C30A C27A H27A 107.51(14) . . ?
C31A C27A C22A 112.8(2) . . ?
C31A C27A H27A 107.51(16) . . ?
C31A C27A C30A 111.1(2) . . ?
H28A C28A C24A 107.47(14) . . ?
C32A C28A C24A 111.6(2) . . ?
C32A C28A H28A 107.47(15) . . ?
C33A C28A C24A 112.7(2) . . ?
C33A C28A H28A 107.47(15) . . ?
C33A C28A C32A 109.9(2) . . ?
H29A C29A C26A 107.78(13) . . ?
C34A C29A C26A 112.1(2) . . ?
C34A C29A H29A 107.78(14) . . ?
C35A C29A C26A 110.1(2) . . ?
C35A C29A H29A 107.78(13) . . ?
C35A C29A C34A 111.1(2) . . ?
H30a C30A C27A 109.5 . . ?
H30b C30A C27A 109.5 . . ?
H30b C30A H30a 109.5 . . ?
H30c C30A C27A 109.5 . . ?
H30c C30A H30a 109.5 . . ?
H30c C30A H30b 109.5 . . ?
H31a C31A C27A 109.5 . . ?
H31b C31A C27A 109.5 . . ?
H31b C31A H31a 109.5 . . ?
H31c C31A C27A 109.5 . . ?
H31c C31A H31a 109.5 . . ?
H31c C31A H31b 109.5 . . ?
H32a C32A C28A 109.5 . . ?
H32b C32A C28A 109.5 . . ?
H32b C32A H32a 109.5 . . ?
H32c C32A C28A 109.5 . . ?
H32c C32A H32a 109.5 . . ?
H32c C32A H32b 109.5 . . ?
H33a C33A C28A 109.5 . . ?
H33b C33A C28A 109.5 . . ?
H33b C33A H33a 109.5 . . ?
H33c C33A C28A 109.5 . . ?
H33c C33A H33a 109.5 . . ?
H33c C33A H33b 109.5 . . ?
H34a C34A C29A 109.5 . . ?
H34b C34A C29A 109.5 . . ?
H34b C34A H34a 109.5 . . ?
H34c C34A C29A 109.5 . . ?
H34c C34A H34a 109.5 . . ?
H34c C34A H34b 109.5 . . ?
H35a C35A C29A 109.5 . . ?
H35b C35A C29A 109.5 . . ?
H35b C35A H35a 109.5 . . ?
H35c C35A C29A 109.5 . . ?
H35c C35A H35a 109.5 . . ?
H35c C35A H35b 109.5 . . ?
C2B C1B N1 108.5(2) . . ?
C13B C1B N1 129.1(2) . . ?
C13B C1B C2B 122.4(2) . . ?
C1B C2B C2A 106.6(2) . . ?
C3B C2B C2A 133.2(2) . . ?
C3B C2B C1B 120.2(2) . . ?
H3Ba C3B C2B 120.75(15) . . ?
C4B C3B C2B 118.5(2) . . ?
C4B C3B H3Ba 120.75(14) . . ?
C5B C4B C3B 130.6(2) . . ?
C12B C4B C3B 120.6(2) . . ?
C12B C4B C5B 108.9(2) . . ?
C6B C5B C4B 107.9(2) . . ?
C21B C5B C4B 124.2(2) . . ?
C21B C5B C6B 127.9(2) . . ?
C7B C6B C5B 131.7(2) . . ?
C11B C6B C5B 108.4(2) . . ?
C11B C6B C7B 119.9(2) . . ?
H7B C7B C6B 120.58(15) . . ?
C8B C7B C6B 118.8(2) . . ?
C8B C7B H7B 120.58(15) . . ?
H8B C8B C7B 119.52(15) . . ?
C9B C8B C7B 121.0(3) . . ?
C9B C8B H8B 119.52(17) . . ?
H9B C9B C8B 119.52(17) . . ?
C10B C9B C8B 121.0(3) . . ?
C10B C9B H9B 119.52(16) . . ?
H10B C10B C9B 120.46(16) . . ?
C11B C10B C9B 119.1(2) . . ?
C11B C10B H10B 120.46(15) . . ?
C10B C11B C6B 120.1(2) . . ?
C12B C11B C6B 107.9(2) . . ?
C12B C11B C10B 131.9(2) . . ?
C11B C12B C4B 106.9(2) . . ?
C13B C12B C4B 121.3(2) . . ?
C13B C12B C11B 131.8(2) . . ?
C12B C13B C1B 117.0(2) . . ?
H13B C13B C1B 121.50(14) . . ?
H13B C13B C12B 121.50(16) . . ?
C22B C21B C5B 119.4(2) . . ?
C26B C21B C5B 120.3(2) . . ?
C26B C21B C22B 120.2(2) . . ?
C23B C22B C21B 118.5(2) . . ?
C27B C22B C21B 121.6(2) . . ?
C27B C22B C23B 120.0(2) . . ?
H23B C23B C22B 118.76(15) . . ?
C24B C23B C22B 122.5(2) . . ?
C24B C23B H23B 118.76(15) . . ?
C25B C24B C23B 118.1(2) . . ?
C28B C24B C23B 120.5(2) . . ?
C28B C24B C25B 121.4(2) . . ?
H25B C25B C24B 118.91(15) . . ?
C26B C25B C24B 122.2(2) . . ?
C26B C25B H25B 118.91(15) . . ?
C25B C26B C21B 118.5(2) . . ?
C29B C26B C21B 121.7(2) . . ?
C29B C26B C25B 119.7(2) . . ?
H27B C27B C22B 107.54(14) . . ?
C30B C27B C22B 112.3(2) . . ?
C30B C27B H27B 107.54(16) . . ?
C31B C27B C22B 110.8(2) . . ?
C31B C27B H27B 107.54(16) . . ?
C31B C27B C30B 110.9(3) . . ?
H28B C28B C24B 107.22(14) . . ?
C32B C28B C24B 112.7(2) . . ?
C32B C28B H28B 107.22(14) . . ?
C33B C28B C24B 111.7(2) . . ?
C33B C28B H28B 107.22(15) . . ?
C33B C28B C32B 110.5(2) . . ?
H29B C29B C26B 107.34(14) . . ?
C34B C29B C26B 111.0(2) . . ?
C34B C29B H29B 107.34(15) . . ?
C35B C29B C26B 111.5(2) . . ?
C35B C29B H29B 107.34(15) . . ?
C35B C29B C34B 112.0(2) . . ?
H30d C30B C27B 109.5 . . ?
H30e C30B C27B 109.5 . . ?
H30e C30B H30d 109.5 . . ?
H30f C30B C27B 109.5 . . ?
H30f C30B H30d 109.5 . . ?
H30f C30B H30e 109.5 . . ?
H31d C31B C27B 109.5 . . ?
H31e C31B C27B 109.5 . . ?
H31e C31B H31d 109.5 . . ?
H31f C31B C27B 109.5 . . ?
H31f C31B H31d 109.5 . . ?
H31f C31B H31e 109.5 . . ?
H32d C32B C28B 109.5 . . ?
H32e C32B C28B 109.5 . . ?
H32e C32B H32d 109.5 . . ?
H32f C32B C28B 109.5 . . ?
H32f C32B H32d 109.5 . . ?
H32f C32B H32e 109.5 . . ?
H33d C33B C28B 109.5 . . ?
H33e C33B C28B 109.5 . . ?
H33e C33B H33d 109.5 . . ?
H33f C33B C28B 109.5 . . ?
H33f C33B H33d 109.5 . . ?
H33f C33B H33e 109.5 . . ?
H34d C34B C29B 109.5 . . ?
H34e C34B C29B 109.5 . . ?
H34e C34B H34d 109.5 . . ?
H34f C34B C29B 109.5 . . ?
H34f C34B H34d 109.5 . . ?
H34f C34B H34e 109.5 . . ?
H35d C35B C29B 109.5 . . ?
H35e C35B C29B 109.5 . . ?
H35e C35B H35d 109.5 . . ?
H35f C35B C29B 109.5 . . ?
H35f C35B H35d 109.5 . . ?
H35f C35B H35e 109.5 . . ?

loop_
_geom_bond_atom_site_label_1
_geom_bond_atom_site_label_2
_geom_bond_distance
_geom_bond_site_symmetry_2
_geom_bond_publ_flag
N1 C1 1.468(3) . ?
N1 C1A 1.377(3) . ?
N1 C1B 1.385(3) . ?
C1 H1a 0.9900 . ?
C1 H1b 0.9900 . ?
C1 C2 1.524(4) . ?
C2 H2a 0.9900 . ?
C2 H2b 0.9900 . ?
C2 C3 1.521(4) . ?
C3 H3a 0.9900 . ?
C3 H3b 0.9900 . ?
C3 C4 1.519(4) . ?
C4 H4a 0.9800 . ?
C4 H4b 0.9800 . ?
C4 H4c 0.9800 . ?
C1A C2A 1.432(3) . ?
C1A C13A 1.404(4) . ?
C2A C3A 1.388(4) . ?
C2A C2B 1.447(4) . ?
C3A H3Aa 0.9500 . ?
C3A C4A 1.403(4) . ?
C4A C5A 1.417(4) . ?
C4A C12A 1.440(3) . ?
C5A C6A 1.450(3) . ?
C5A C21A 1.480(3) . ?
C6A C7A 1.393(4) . ?
C6A C11A 1.432(3) . ?
C7A H7A 0.9500 . ?
C7A C8A 1.399(3) . ?
C8A H8A 0.9500 . ?
C8A C9A 1.407(4) . ?
C9A H9A 0.9500 . ?
C9A C10A 1.381(4) . ?
C10A H10A 0.9500 . ?
C10A C11A 1.389(3) . ?
C11A C12A 1.458(4) . ?
C12A C13A 1.377(4) . ?
C13A H13A 0.9500 . ?
C21A C22A 1.411(4) . ?
C21A C26A 1.407(3) . ?
C22A C23A 1.395(3) . ?
C22A C27A 1.519(4) . ?
C23A H23A 0.9500 . ?
C23A C24A 1.399(3) . ?
C24A C25A 1.391(4) . ?
C24A C28A 1.510(3) . ?
C25A H25A 0.9500 . ?
C25A C26A 1.397(3) . ?
C26A C29A 1.526(3) . ?
C27A H27A 1.0000 . ?
C27A C30A 1.533(4) . ?
C27A C31A 1.529(4) . ?
C28A H28A 1.0000 . ?
C28A C32A 1.532(4) . ?
C28A C33A 1.526(4) . ?
C29A H29A 1.0000 . ?
C29A C34A 1.533(3) . ?
C29A C35A 1.533(4) . ?
C30A H30a 0.9800 . ?
C30A H30b 0.9800 . ?
C30A H30c 0.9800 . ?
C31A H31a 0.9800 . ?
C31A H31b 0.9800 . ?
C31A H31c 0.9800 . ?
C32A H32a 0.9800 . ?
C32A H32b 0.9800 . ?
C32A H32c 0.9800 . ?
C33A H33a 0.9800 . ?
C33A H33b 0.9800 . ?
C33A H33c 0.9800 . ?
C34A H34a 0.9800 . ?
C34A H34b 0.9800 . ?
C34A H34c 0.9800 . ?
C35A H35a 0.9800 . ?
C35A H35b 0.9800 . ?
C35A H35c 0.9800 . ?
C1B C2B 1.433(3) . ?
C1B C13B 1.403(4) . ?
C2B C3B 1.384(3) . ?
C3B H3Ba 0.9500 . ?
C3B C4B 1.403(4) . ?
C4B C5B 1.419(3) . ?
C4B C12B 1.447(3) . ?
C5B C6B 1.439(4) . ?
C5B C21B 1.488(3) . ?
C6B C7B 1.398(4) . ?
C6B C11B 1.430(3) . ?
C7B H7B 0.9500 . ?
C7B C8B 1.398(4) . ?
C8B H8B 0.9500 . ?
C8B C9B 1.384(4) . ?
C9B H9B 0.9500 . ?
C9B C10B 1.400(4) . ?
C10B H10B 0.9500 . ?
C10B C11B 1.386(4) . ?
C11B C12B 1.450(4) . ?
C12B C13B 1.386(3) . ?
C13B H13B 0.9500 . ?
C21B C22B 1.414(4) . ?
C21B C26B 1.410(3) . ?
C22B C23B 1.400(3) . ?
C22B C27B 1.516(3) . ?
C23B H23B 0.9500 . ?
C23B C24B 1.387(3) . ?
C24B C25B 1.390(4) . ?
C24B C28B 1.521(3) . ?
C25B H25B 0.9500 . ?
C25B C26B 1.406(4) . ?
C26B C29B 1.514(4) . ?
C27B H27B 1.0000 . ?
C27B C30B 1.523(4) . ?
C27B C31B 1.527(4) . ?
C28B H28B 1.0000 . ?
C28B C32B 1.527(3) . ?
C28B C33B 1.534(4) . ?
C29B H29B 1.0000 . ?
C29B C34B 1.529(4) . ?
C29B C35B 1.530(4) . ?
C30B H30d 0.9800 . ?
C30B H30e 0.9800 . ?
C30B H30f 0.9800 . ?
C31B H31d 0.9800 . ?
C31B H31e 0.9800 . ?
C31B H31f 0.9800 . ?
C32B H32d 0.9800 . ?
C32B H32e 0.9800 . ?
C32B H32f 0.9800 . ?
C33B H33d 0.9800 . ?
C33B H33e 0.9800 . ?
C33B H33f 0.9800 . ?
C34B H34d 0.9800 . ?
C34B H34e 0.9800 . ?
C34B H34f 0.9800 . ?
C35B H35d 0.9800 . ?
C35B H35e 0.9800 . ?
C35B H35f 0.9800 . ?

loop_
_geom_torsion_atom_site_label_1
_geom_torsion_atom_site_label_2
_geom_torsion_atom_site_label_3
_geom_torsion_atom_site_label_4
_geom_torsion
_geom_torsion_site_symmetry_1
_geom_torsion_site_symmetry_2
_geom_torsion_site_symmetry_3
_geom_torsion_site_symmetry_4
_geom_torsion_publ_flag
N1 C1 C2 C3 59.3(3) . . . . ?
N1 C1A C2A C3A 177.4(2) . . . . ?
N1 C1A C2A C2B -0.0(2) . . . . ?
N1 C1A C13A C12A -177.5(3) . . . . ?
N1 C1B C2B C2A -0.3(2) . . . . ?
N1 C1B C2B C3B -178.1(2) . . . . ?
N1 C1B C13B C12B 178.4(3) . . . . ?
C1 C2 C3 C4 176.4(2) . . . . ?
C1A C2A C3A C4A 0.1(3) . . . . ?
C1A C2A C2B C1B 0.2(2) . . . . ?
C1A C2A C2B C3B 177.58(19) . . . . ?
C1A C13A C12A C4A 0.1(3) . . . . ?
C1A C13A C12A C11A 173.5(2) . . . . ?
C2A C3A C4A C5A -174.3(2) . . . . ?
C2A C3A C4A C12A 2.1(3) . . . . ?
C2A C2B C1B C13B 179.51(19) . . . . ?
C2A C2B C3B C4B -177.0(3) . . . . ?
C3A C4A C5A C6A 175.0(3) . . . . ?
C3A C4A C5A C21A -3.3(3) . . . . ?
C3A C4A C12A C11A -177.1(3) . . . . ?
C3A C4A C12A C13A -2.3(3) . . . . ?
C4A C5A C6A C7A -174.0(2) . . . . ?
C4A C5A C6A C11A 2.8(2) . . . . ?
C4A C5A C21A C22A 75.9(3) . . . . ?
C4A C5A C21A C26A -100.8(3) . . . . ?
C4A C12A C11A C6A 1.7(2) . . . . ?
C4A C12A C11A C10A 177.9(2) . . . . ?
C5A C6A C7A C8A 177.3(3) . . . . ?
C5A C6A C11A C10A -179.5(2) . . . . ?
C5A C6A C11A C12A -2.8(2) . . . . ?
C5A C21A C22A C23A -176.2(2) . . . . ?
C5A C21A C22A C27A 7.2(3) . . . . ?
C5A C21A C26A C25A 175.1(2) . . . . ?
C5A C21A C26A C29A -7.9(3) . . . . ?
C6A C7A C8A C9A 0.4(3) . . . . ?
C6A C11A C10A C9A 2.6(3) . . . . ?
C6A C11A C12A C13A -172.4(2) . . . . ?
C7A C8A C9A C10A -0.0(3) . . . . ?
C8A C9A C10A C11A -1.5(3) . . . . ?
C9A C10A C11A C12A -173.1(2) . . . . ?
C10A C11A C12A C13A 3.8(4) . . . . ?
C21A C22A C23A C24A 1.5(3) . . . . ?
C21A C22A C27A C30A 103.2(3) . . . . ?
C21A C22A C27A C31A -132.0(3) . . . . ?
C21A C26A C25A C24A 0.8(3) . . . . ?
C21A C26A C29A C34A 127.3(3) . . . . ?
C21A C26A C29A C35A -108.5(3) . . . . ?
C22A C23A C24A C25A -2.2(3) . . . . ?
C22A C23A C24A C28A 178.3(3) . . . . ?
C23A C24A C25A C26A 1.0(3) . . . . ?
C23A C24A C28A C32A -101.8(3) . . . . ?
C23A C24A C28A C33A 134.0(3) . . . . ?
C24A C25A C26A C29A -176.2(3) . . . . ?
C25A C26A C29A C34A -55.7(3) . . . . ?
C25A C26A C29A C35A 68.5(3) . . . . ?
C1B C2B C3B C4B 0.1(3) . . . . ?
C1B C13B C12B C4B -0.6(3) . . . . ?
C1B C13B C12B C11B -178.6(2) . . . . ?
C2B C3B C4B C5B 176.4(2) . . . . ?
C2B C3B C4B C12B -2.1(3) . . . . ?
C3B C4B C5B C6B -179.8(3) . . . . ?
C3B C4B C5B C21B -0.3(3) . . . . ?
C3B C4B C12B C11B -179.1(2) . . . . ?
C3B C4B C12B C13B 2.5(3) . . . . ?
C4B C5B C6B C7B 178.7(2) . . . . ?
C4B C5B C6B C11B -0.2(2) . . . . ?
C4B C5B C21B C22B -80.5(3) . . . . ?
C4B C5B C21B C26B 96.7(3) . . . . ?
C4B C12B C11B C6B -2.1(2) . . . . ?
C4B C12B C11B C10B 176.33(19) . . . . ?
C5B C6B C7B C8B 179.3(3) . . . . ?
C5B C6B C11B C10B -177.2(2) . . . . ?
C5B C6B C11B C12B 1.4(2) . . . . ?
C5B C21B C22B C23B 177.6(2) . . . . ?
C5B C21B C22B C27B -2.5(3) . . . . ?
C5B C21B C26B C25B -175.7(2) . . . . ?
C5B C21B C26B C29B 4.7(3) . . . . ?
C6B C7B C8B C9B -0.5(3) . . . . ?
C6B C11B C10B C9B -3.1(3) . . . . ?
C6B C11B C12B C13B 176.0(2) . . . . ?
C7B C8B C9B C10B 1.1(3) . . . . ?
C8B C9B C10B C11B 0.7(3) . . . . ?
C9B C10B C11B C12B 178.6(2) . . . . ?
C10B C11B C12B C13B -5.5(4) . . . . ?
C21B C22B C23B C24B -1.9(3) . . . . ?
C21B C22B C27B C30B -119.0(3) . . . . ?
C21B C22B C27B C31B 116.4(3) . . . . ?
C21B C26B C25B C24B -2.1(3) . . . . ?
C21B C26B C29B C34B 120.7(3) . . . . ?
C21B C26B C29B C35B -113.6(3) . . . . ?
C22B C23B C24B C25B 1.3(3) . . . . ?
C22B C23B C24B C28B 179.7(3) . . . . ?
C23B C24B C25B C26B 0.7(3) . . . . ?
C23B C24B C28B C32B -126.1(3) . . . . ?
C23B C24B C28B C33B 108.9(3) . . . . ?
C24B C25B C26B C29B 177.5(3) . . . . ?
C25B C26B C29B C34B -58.9(3) . . . . ?
C25B C26B C29B C35B 66.8(3) . . . . ?
